data_4341679
loop_
_publ_author_name
'Pettinari, Riccardo'
'Marchetti, Fabio'
'Pettinari, Claudio'
'Petrini, Agnese'
'Scopelliti, Rosario'
'Clavel, Catherine M.'
'Dyson, Paul J.'

_publ_section_title
;
 Synthesis, Structure, and Antiproliferative Activity of Ruthenium(II)
 Arene Complexes with N,O-Chelating Pyrazolone-Based \b-Ketoamine Ligands.
;
_journal_name_full 'Inorganic chemistry'
_journal_page_first 141120142422003
_journal_paper_doi 10.1021/ic502274b
_journal_year 2014
_chemical_formula_moiety 'C39 H36 Cl N3 O Ru'
_chemical_formula_sum 'C39 H36 Cl N3 O Ru'
_chemical_formula_weight 699.23
_space_group_IT_number 14
_symmetry_cell_setting monoclinic
_symmetry_space_group_name_Hall '-P 2ybc'
_symmetry_space_group_name_H-M 'P 1 21/c 1'
_atom_sites_solution_hydrogens geom
_atom_sites_solution_primary direct
_atom_sites_solution_secondary difmap
_audit_creation_method SHELXL-97
_audit_update_record
;
2013-04-25 # Formatted by publCIF
;
_cell_angle_alpha 90.00
_cell_angle_beta 111.999(4)
_cell_angle_gamma 90.00
_cell_formula_units_Z 4
_cell_length_a 12.5770(4)
_cell_length_b 21.8748(4)
_cell_length_c 12.8619(4)
_cell_measurement_reflns_used 4505
_cell_measurement_temperature 293(2)
_cell_measurement_theta_max 72.8958
_cell_measurement_theta_min 3.7034
_cell_volume 3280.92(18)
_computing_cell_refinement
; 
CrysAlisPro, Agilent Technologies, 
Version 1.171.35.21 (release 20-01-2012 CrysAlis171 .NET) 
(compiled Jan 23 2012,18:06:46) 
;
_computing_data_collection
; 
CrysAlisPro, Agilent Technologies, 
Version 1.171.35.21 (release 20-01-2012 CrysAlis171 .NET) 
(compiled Jan 23 2012,18:06:46) 
;
_computing_data_reduction
; 
CrysAlisPro, Agilent Technologies, 
Version 1.171.35.21 (release 20-01-2012 CrysAlis171 .NET) 
(compiled Jan 23 2012,18:06:46) 
;
_computing_structure_refinement 'SHELXL-97 (Sheldrick, 1997)'
_computing_structure_solution 'SHELXS-97 (Sheldrick, 1990)'
_diffrn_ambient_temperature 293(2)
_diffrn_detector_area_resol_mean 10.2665
_diffrn_measured_fraction_theta_full 0.987
_diffrn_measured_fraction_theta_max 0.955
_diffrn_measurement_device_type 'SuperNova, Dual, Cu at zero, Atlas'
_diffrn_measurement_method 'omega scans'
_diffrn_radiation_monochromator mirror
_diffrn_radiation_source 'SuperNova (Cu) X-ray Source'
_diffrn_radiation_type 'Cu K\a'
_diffrn_radiation_wavelength 1.54178
_diffrn_reflns_av_R_equivalents 0.0845
_diffrn_reflns_av_sigmaI/netI 0.0935
_diffrn_reflns_limit_h_max 15
_diffrn_reflns_limit_h_min -15
_diffrn_reflns_limit_k_max 15
_diffrn_reflns_limit_k_min -27
_diffrn_reflns_limit_l_max 15
_diffrn_reflns_limit_l_min -11
_diffrn_reflns_number 10551
_diffrn_reflns_theta_full 67.00
_diffrn_reflns_theta_max 73.04
_diffrn_reflns_theta_min 3.79
_exptl_absorpt_coefficient_mu 4.888
_exptl_absorpt_correction_T_max 1.00000
_exptl_absorpt_correction_T_min 0.50202
_exptl_absorpt_correction_type multi-scan
_exptl_absorpt_process_details
; 
CrysAlisPro, Agilent Technologies, 
Version 1.171.35.21 (release 20-01-2012 CrysAlis171 .NET) 
(compiled Jan 23 2012,18:06:46) 
Empirical absorption correction using spherical harmonics, 
 implemented in SCALE3 ABSPACK scaling algorithm. 
;
_exptl_crystal_colour orange
_exptl_crystal_density_diffrn 1.416
_exptl_crystal_density_method 'not measured'
_exptl_crystal_description prismatic
_exptl_crystal_F_000 1440
_exptl_crystal_size_max 0.16
_exptl_crystal_size_mid 0.12
_exptl_crystal_size_min 0.10
_refine_diff_density_max 1.886
_refine_diff_density_min -1.569
_refine_diff_density_rms 0.119
_refine_ls_extinction_method none
_refine_ls_goodness_of_fit_ref 1.063
_refine_ls_hydrogen_treatment constr
_refine_ls_matrix_type full
_refine_ls_number_parameters 406
_refine_ls_number_reflns 6266
_refine_ls_number_restraints 0
_refine_ls_restrained_S_all 1.063
_refine_ls_R_factor_all 0.0913
_refine_ls_R_factor_gt 0.0659
_refine_ls_shift/su_max 0.000
_refine_ls_shift/su_mean 0.000
_refine_ls_structure_factor_coef Fsqd
_refine_ls_weighting_details 'calc w=1/[\s^2^(Fo^2^)+(0.0902P)^2^+7.1707P] where P=(Fo^2^+2Fc^2^)/3'
_refine_ls_weighting_scheme calc
_refine_ls_wR_factor_gt 0.1763
_refine_ls_wR_factor_ref 0.1899
_reflns_number_gt 4864
_reflns_number_total 6266
_reflns_threshold_expression >2sigma(I)
_cod_data_source_file ic502274b_si_002.cif
_cod_data_source_block 1
_cod_original_cell_volume 3280.93(16)
_cod_original_sg_symbol_H-M 'P 21/c'
_cod_database_code 4341679

loop_
_symmetry_equiv_pos_as_xyz
'x, y, z'
'-x, y+1/2, -z+1/2'
'-x, -y, -z'
'x, -y-1/2, z-1/2'

loop_
_atom_site_label
_atom_site_type_symbol
_atom_site_fract_x
_atom_site_fract_y
_atom_site_fract_z
_atom_site_U_iso_or_equiv
_atom_site_adp_type
_atom_site_occupancy
_atom_site_symmetry_multiplicity
_atom_site_calc_flag
_atom_site_refinement_flags
Ru1 Ru 0.10292(4) 0.165677(19) 0.23547(3) 0.04057(17) Uani 1 1 d .
Cl1 Cl 0.18555(19) 0.25093(8) 0.35813(15) 0.0682(5) Uani 1 1 d .
O1 O -0.0404(4) 0.1817(2) 0.2737(3) 0.0502(10) Uani 1 1 d .
N1 N -0.1318(4) 0.1926(2) 0.3971(4) 0.0478(11) Uani 1 1 d .
N2 N -0.1212(5) 0.1728(3) 0.5039(5) 0.0520(12) Uani 1 1 d .
N3 N 0.1687(4) 0.1128(2) 0.3852(4) 0.0451(10) Uani 1 1 d .
C1 C -0.0448(5) 0.1712(3) 0.3689(5) 0.0424(12) Uani 1 1 d .
C2 C -0.2220(5) 0.2331(3) 0.3372(6) 0.0503(14) Uani 1 1 d .
C3 C -0.2189(6) 0.2669(4) 0.2472(7) 0.0618(17) Uani 1 1 d .
H3 H -0.1567 0.2633 0.2251 0.074 Uiso 1 1 calc R
C4 C -0.3093(8) 0.3062(4) 0.1897(7) 0.072(2) Uani 1 1 d .
H4 H -0.3078 0.3280 0.1282 0.087 Uiso 1 1 calc R
C5 C -0.3994(7) 0.3130(5) 0.2227(8) 0.079(2) Uani 1 1 d .
H5 H -0.4593 0.3393 0.1843 0.095 Uiso 1 1 calc R
C6 C -0.4011(7) 0.2805(5) 0.3132(8) 0.083(3) Uani 1 1 d .
H6 H -0.4624 0.2856 0.3362 0.099 Uiso 1 1 calc R
C7 C -0.3134(6) 0.2403(4) 0.3716(7) 0.070(2) Uani 1 1 d .
H7 H -0.3161 0.2186 0.4327 0.084 Uiso 1 1 calc R
C8 C -0.0275(6) 0.1397(3) 0.5405(5) 0.0495(13) Uani 1 1 d .
C9 C 0.0099(7) 0.1153(4) 0.6575(6) 0.0628(17) Uani 1 1 d .
H9A H 0.0731 0.1391 0.7062 0.094 Uiso 1 1 calc R
H9B H 0.0333 0.0734 0.6586 0.094 Uiso 1 1 calc R
H9C H -0.0527 0.1177 0.6829 0.094 Uiso 1 1 calc R
C10 C 0.0271(5) 0.1361(3) 0.4612(5) 0.0447(12) Uani 1 1 d .
C11 C 0.1298(5) 0.1065(3) 0.4645(4) 0.0423(12) Uani 1 1 d .
C12 C 0.1949(5) 0.0670(3) 0.5630(5) 0.0447(12) Uani 1 1 d .
C13 C 0.2840(6) 0.0902(3) 0.6538(5) 0.0549(15) Uani 1 1 d .
H13 H 0.3004 0.1318 0.6568 0.066 Uiso 1 1 calc R
C14 C 0.3494(6) 0.0527(3) 0.7406(5) 0.0542(15) Uani 1 1 d .
H14 H 0.4081 0.0695 0.8018 0.065 Uiso 1 1 calc R
C15 C 0.3290(5) -0.0096(3) 0.7377(5) 0.0451(12) Uani 1 1 d .
C16 C 0.2384(6) -0.0330(3) 0.6470(5) 0.0543(15) Uani 1 1 d .
H16 H 0.2223 -0.0746 0.6438 0.065 Uiso 1 1 calc R
C17 C 0.1711(6) 0.0054(3) 0.5602(5) 0.0530(14) Uani 1 1 d .
H17 H 0.1100 -0.0107 0.5004 0.064 Uiso 1 1 calc R
C18 C 0.4049(5) -0.0519(3) 0.8260(5) 0.0477(13) Uani 1 1 d .
C19 C 0.5201(6) -0.0363(4) 0.8872(6) 0.0619(17) Uani 1 1 d .
H19 H 0.5488 0.0010 0.8751 0.074 Uiso 1 1 calc R
C20 C 0.5909(7) -0.0770(5) 0.9658(6) 0.072(2) Uani 1 1 d .
H20 H 0.6672 -0.0668 1.0054 0.086 Uiso 1 1 calc R
C21 C 0.5500(8) -0.1320(4) 0.9857(6) 0.074(2) Uani 1 1 d .
H21 H 0.5980 -0.1587 1.0390 0.089 Uiso 1 1 calc R
C22 C 0.4372(9) -0.1475(4) 0.9261(7) 0.074(2) Uani 1 1 d .
H22 H 0.4088 -0.1848 0.9391 0.089 Uiso 1 1 calc R
C23 C 0.3662(7) -0.1076(4) 0.8469(6) 0.0616(17) Uani 1 1 d .
H23 H 0.2904 -0.1187 0.8068 0.074 Uiso 1 1 calc R
C24 C 0.2727(6) 0.0822(4) 0.3913(5) 0.0589(17) Uani 1 1 d .
C25 C 0.3716(7) 0.1156(5) 0.4222(7) 0.074(2) Uani 1 1 d .
H25 H 0.3741 0.1556 0.4471 0.089 Uiso 1 1 calc R
C26 C 0.4689(8) 0.0879(7) 0.4153(8) 0.095(3) Uani 1 1 d .
H26 H 0.5368 0.1100 0.4349 0.114 Uiso 1 1 calc R
C27 C 0.4650(10) 0.0279(7) 0.3794(9) 0.102(4) Uani 1 1 d .
H27 H 0.5297 0.0101 0.3740 0.123 Uiso 1 1 calc R
C28 C 0.3649(10) -0.0053(5) 0.3519(8) 0.092(3) Uani 1 1 d .
H28 H 0.3627 -0.0458 0.3295 0.110 Uiso 1 1 calc R
C29 C 0.2686(8) 0.0215(4) 0.3577(6) 0.0674(19) Uani 1 1 d .
H29 H 0.2010 -0.0008 0.3392 0.081 Uiso 1 1 calc R
C30 C 0.2060(6) 0.1857(3) 0.1342(5) 0.0526(14) Uani 1 1 d .
C31 C 0.2049(6) 0.1235(3) 0.1503(5) 0.0529(14) Uani 1 1 d .
H31 H 0.2739 0.1023 0.1784 0.064 Uiso 1 1 calc R
C32 C 0.1012(6) 0.0914(3) 0.1251(5) 0.0479(13) Uani 1 1 d .
H32 H 0.1036 0.0496 0.1385 0.057 Uiso 1 1 calc R
C33 C -0.0059(6) 0.1208(3) 0.0803(5) 0.0488(13) Uani 1 1 d .
C34 C -0.0041(6) 0.1861(3) 0.0610(5) 0.0499(14) Uani 1 1 d .
H34 H -0.0729 0.2073 0.0301 0.060 Uiso 1 1 calc R
C35 C 0.0994(6) 0.2174(3) 0.0882(5) 0.0536(14) Uani 1 1 d .
H35 H 0.0989 0.2593 0.0762 0.064 Uiso 1 1 calc R
C36 C 0.3175(7) 0.2202(4) 0.1684(7) 0.0698(19) Uani 1 1 d .
H36A H 0.3786 0.1950 0.2168 0.105 Uiso 1 1 calc R
H36B H 0.3124 0.2568 0.2073 0.105 Uiso 1 1 calc R
H36C H 0.3327 0.2306 0.1028 0.105 Uiso 1 1 calc R
C37 C -0.1194(6) 0.0904(4) 0.0589(7) 0.0637(17) Uani 1 1 d .
H37 H -0.1661 0.1191 0.0821 0.076 Uiso 1 1 calc R
C38 C -0.1808(9) 0.0802(5) -0.0679(9) 0.097(3) Uani 1 1 d .
H38A H -0.1909 0.1187 -0.1061 0.145 Uiso 1 1 calc R
H38B H -0.2544 0.0618 -0.0825 0.145 Uiso 1 1 calc R
H38C H -0.1355 0.0536 -0.0942 0.145 Uiso 1 1 calc R
C39 C -0.1114(9) 0.0319(5) 0.1242(9) 0.089(3) Uani 1 1 d .
H39A H -0.0738 0.0011 0.0973 0.134 Uiso 1 1 calc R
H39B H -0.1871 0.0183 0.1145 0.134 Uiso 1 1 calc R
H39C H -0.0681 0.0393 0.2023 0.134 Uiso 1 1 calc R

loop_
_atom_site_aniso_label
_atom_site_aniso_U_11
_atom_site_aniso_U_22
_atom_site_aniso_U_33
_atom_site_aniso_U_23
_atom_site_aniso_U_13
_atom_site_aniso_U_12
Ru1 0.0456(3) 0.0398(2) 0.0336(2) 0.00162(15) 0.01182(17) 0.00543(17)
Cl1 0.0901(12) 0.0558(8) 0.0517(8) -0.0125(7) 0.0185(8) -0.0095(9)
O1 0.050(2) 0.065(2) 0.038(2) 0.0038(18) 0.0201(18) 0.022(2)
N1 0.046(3) 0.052(3) 0.046(3) -0.003(2) 0.018(2) 0.000(2)
N2 0.052(3) 0.060(3) 0.046(3) -0.004(2) 0.022(2) -0.009(2)
N3 0.048(3) 0.045(2) 0.040(2) 0.0069(19) 0.014(2) 0.005(2)
C1 0.045(3) 0.041(3) 0.037(3) -0.006(2) 0.010(2) -0.003(2)
C2 0.041(3) 0.053(3) 0.054(3) -0.018(3) 0.014(3) 0.001(3)
C3 0.057(4) 0.065(4) 0.064(4) -0.001(3) 0.023(3) 0.017(3)
C4 0.073(5) 0.073(5) 0.063(4) 0.002(4) 0.016(4) 0.017(4)
C5 0.050(4) 0.095(6) 0.074(5) -0.011(5) 0.002(4) 0.019(4)
C6 0.040(3) 0.115(7) 0.085(6) -0.020(5) 0.016(4) 0.008(4)
C7 0.048(4) 0.090(5) 0.070(5) -0.008(4) 0.021(3) -0.004(4)
C8 0.057(3) 0.050(3) 0.043(3) -0.009(2) 0.020(3) -0.011(3)
C9 0.076(5) 0.072(4) 0.041(3) 0.004(3) 0.023(3) -0.005(4)
C10 0.051(3) 0.040(3) 0.039(3) -0.002(2) 0.013(2) -0.005(2)
C11 0.047(3) 0.040(3) 0.034(2) 0.005(2) 0.008(2) -0.005(2)
C12 0.049(3) 0.044(3) 0.037(3) 0.005(2) 0.012(2) 0.000(2)
C13 0.068(4) 0.042(3) 0.042(3) 0.000(2) 0.007(3) -0.005(3)
C14 0.062(4) 0.052(3) 0.036(3) 0.001(2) 0.003(3) -0.007(3)
C15 0.044(3) 0.051(3) 0.036(3) 0.001(2) 0.011(2) -0.004(2)
C16 0.056(3) 0.046(3) 0.049(3) 0.008(3) 0.005(3) -0.007(3)
C17 0.048(3) 0.051(3) 0.046(3) 0.003(3) 0.001(3) -0.007(3)
C18 0.049(3) 0.054(3) 0.038(3) 0.004(2) 0.013(2) 0.001(3)
C19 0.054(4) 0.075(4) 0.047(3) 0.004(3) 0.006(3) -0.004(3)
C20 0.056(4) 0.103(6) 0.044(3) -0.005(4) 0.004(3) 0.014(4)
C21 0.085(6) 0.077(5) 0.046(4) 0.007(3) 0.010(4) 0.027(4)
C22 0.092(6) 0.059(4) 0.059(4) 0.011(3) 0.016(4) 0.008(4)
C23 0.062(4) 0.064(4) 0.050(3) 0.007(3) 0.011(3) 0.003(3)
C24 0.056(4) 0.079(4) 0.040(3) 0.012(3) 0.016(3) 0.018(3)
C25 0.052(4) 0.109(6) 0.053(4) 0.015(4) 0.010(3) 0.005(4)
C26 0.054(4) 0.155(11) 0.070(5) 0.033(6) 0.017(4) 0.015(6)
C27 0.082(7) 0.158(12) 0.070(5) 0.033(7) 0.033(5) 0.057(8)
C28 0.109(8) 0.105(7) 0.065(5) 0.020(5) 0.036(5) 0.057(7)
C29 0.077(5) 0.066(4) 0.056(4) 0.013(3) 0.022(4) 0.026(4)
C30 0.057(4) 0.058(3) 0.044(3) 0.007(3) 0.020(3) -0.002(3)
C31 0.047(3) 0.065(4) 0.046(3) 0.008(3) 0.016(3) 0.010(3)
C32 0.062(4) 0.042(3) 0.044(3) -0.006(2) 0.025(3) 0.006(3)
C33 0.053(3) 0.053(3) 0.039(3) -0.005(2) 0.015(2) 0.004(3)
C34 0.056(3) 0.057(3) 0.032(2) 0.006(2) 0.011(2) 0.014(3)
C35 0.068(4) 0.050(3) 0.045(3) 0.008(3) 0.024(3) 0.006(3)
C36 0.065(4) 0.079(5) 0.070(5) 0.007(4) 0.030(4) -0.014(4)
C37 0.053(4) 0.067(4) 0.065(4) -0.009(3) 0.014(3) -0.002(3)
C38 0.079(6) 0.094(6) 0.082(6) -0.023(5) -0.011(5) -0.013(5)
C39 0.081(6) 0.091(6) 0.093(6) 0.008(5) 0.030(5) -0.031(5)

loop_
_atom_type_symbol
_atom_type_description
_atom_type_scat_dispersion_real
_atom_type_scat_dispersion_imag
_atom_type_scat_source
C C 0.0181 0.0091 'International Tables Vol C Tables 4.2.6.8 and 6.1.1.4'
H H 0.0000 0.0000 'International Tables Vol C Tables 4.2.6.8 and 6.1.1.4'
N N 0.0311 0.0180 'International Tables Vol C Tables 4.2.6.8 and 6.1.1.4'
O O 0.0492 0.0322 'International Tables Vol C Tables 4.2.6.8 and 6.1.1.4'
Cl Cl 0.3639 0.7018 'International Tables Vol C Tables 4.2.6.8 and 6.1.1.4'
Ru Ru 0.0552 3.2960 'International Tables Vol C Tables 4.2.6.8 and 6.1.1.4'

loop_
_geom_angle_atom_site_label_1
_geom_angle_atom_site_label_2
_geom_angle_atom_site_label_3
_geom_angle
O1 Ru1 N3 87.45(18)
O1 Ru1 C32 119.4(2)
N3 Ru1 C32 95.2(2)
O1 Ru1 C31 157.0(2)
N3 Ru1 C31 97.0(2)
C32 Ru1 C31 37.9(3)
O1 Ru1 C33 89.4(2)
N3 Ru1 C33 118.7(2)
C32 Ru1 C33 37.8(2)
C31 Ru1 C33 68.6(2)
O1 Ru1 C34 87.3(2)
N3 Ru1 C34 156.9(2)
C32 Ru1 C34 68.1(2)
C31 Ru1 C34 79.8(2)
C33 Ru1 C34 38.8(3)
O1 Ru1 C35 112.4(2)
N3 Ru1 C35 159.5(2)
C32 Ru1 C35 80.1(2)
C31 Ru1 C35 67.0(2)
C33 Ru1 C35 68.9(3)
C34 Ru1 C35 37.1(3)
O1 Ru1 C30 150.1(2)
N3 Ru1 C30 121.9(2)
C32 Ru1 C30 67.8(2)
C31 Ru1 C30 36.6(3)
C33 Ru1 C30 81.7(3)
C34 Ru1 C30 67.9(3)
C35 Ru1 C30 37.9(3)
O1 Ru1 Cl1 85.05(15)
N3 Ru1 Cl1 84.39(15)
C32 Ru1 Cl1 155.56(19)
C31 Ru1 Cl1 117.7(2)
C33 Ru1 Cl1 156.05(18)
C34 Ru1 Cl1 117.51(19)
C35 Ru1 Cl1 91.75(19)
C30 Ru1 Cl1 91.63(19)
C1 O1 Ru1 123.8(4)
C1 N1 N2 111.5(5)
C1 N1 C2 129.1(5)
N2 N1 C2 119.4(5)
C8 N2 N1 105.4(5)
C11 N3 C24 120.6(5)
C11 N3 Ru1 129.6(4)
C24 N3 Ru1 109.8(4)
O1 C1 N1 121.8(5)
O1 C1 C10 131.4(6)
N1 C1 C10 106.7(5)
C3 C2 C7 119.5(7)
C3 C2 N1 121.3(6)
C7 C2 N1 119.1(7)
C2 C3 C4 119.9(7)
C2 C3 H3 120.1
C4 C3 H3 120.1
C5 C4 C3 120.7(9)
C5 C4 H4 119.6
C3 C4 H4 119.6
C4 C5 C6 119.3(8)
C4 C5 H5 120.4
C6 C5 H5 120.4
C5 C6 C7 121.7(8)
C5 C6 H6 119.1
C7 C6 H6 119.1
C2 C7 C6 118.9(9)
C2 C7 H7 120.6
C6 C7 H7 120.6
N2 C8 C10 112.5(6)
N2 C8 C9 117.3(6)
C10 C8 C9 130.1(6)
C8 C9 H9A 109.5
C8 C9 H9B 109.5
H9A C9 H9B 109.5
C8 C9 H9C 109.5
H9A C9 H9C 109.5
H9B C9 H9C 109.5
C1 C10 C8 103.9(5)
C1 C10 C11 123.8(5)
C8 C10 C11 132.3(6)
N3 C11 C10 122.1(5)
N3 C11 C12 118.7(5)
C10 C11 C12 119.2(5)
C13 C12 C17 118.8(5)
C13 C12 C11 121.2(5)
C17 C12 C11 119.8(5)
C12 C13 C14 121.0(6)
C12 C13 H13 119.5
C14 C13 H13 119.5
C13 C14 C15 121.0(6)
C13 C14 H14 119.5
C15 C14 H14 119.5
C14 C15 C16 118.1(6)
C14 C15 C18 121.9(5)
C16 C15 C18 120.0(6)
C15 C16 C17 120.7(6)
C15 C16 H16 119.6
C17 C16 H16 119.6
C12 C17 C16 120.4(6)
C12 C17 H17 119.8
C16 C17 H17 119.8
C23 C18 C19 118.1(6)
C23 C18 C15 121.5(6)
C19 C18 C15 120.3(6)
C20 C19 C18 119.8(7)
C20 C19 H19 120.1
C18 C19 H19 120.1
C21 C20 C19 121.0(8)
C21 C20 H20 119.5
C19 C20 H20 119.5
C20 C21 C22 119.5(7)
C20 C21 H21 120.3
C22 C21 H21 120.3
C21 C22 C23 120.0(8)
C21 C22 H22 120.0
C23 C22 H22 120.0
C18 C23 C22 121.6(8)
C18 C23 H23 119.2
C22 C23 H23 119.2
C25 C24 C29 121.5(8)
C25 C24 N3 118.4(8)
C29 C24 N3 119.8(7)
C24 C25 C26 118.3(10)
C24 C25 H25 120.8
C26 C25 H25 120.8
C27 C26 C25 120.5(11)
C27 C26 H26 119.7
C25 C26 H26 119.7
C28 C27 C26 119.9(9)
C28 C27 H27 120.0
C26 C27 H27 120.0
C29 C28 C27 120.1(11)
C29 C28 H28 120.0
C27 C28 H28 120.0
C28 C29 C24 119.5(10)
C28 C29 H29 120.2
C24 C29 H29 120.2
C31 C30 C35 118.8(6)
C31 C30 C36 120.8(7)
C35 C30 C36 120.4(6)
C31 C30 Ru1 70.9(4)
C35 C30 Ru1 70.8(4)
C36 C30 Ru1 128.2(5)
C30 C31 C32 121.3(6)
C30 C31 Ru1 72.5(4)
C32 C31 Ru1 70.0(3)
C30 C31 H31 119.4
C32 C31 H31 119.4
Ru1 C31 H31 131.0
C33 C32 C31 121.9(6)
C33 C32 Ru1 72.4(3)
C31 C32 Ru1 72.1(4)
C33 C32 H32 119.0
C31 C32 H32 119.0
Ru1 C32 H32 129.0
C32 C33 C34 116.5(6)
C32 C33 C37 124.8(6)
C34 C33 C37 118.5(6)
C32 C33 Ru1 69.8(3)
C34 C33 Ru1 70.7(3)
C37 C33 Ru1 126.4(5)
C35 C34 C33 120.8(6)
C35 C34 Ru1 71.6(4)
C33 C34 Ru1 70.5(3)
C35 C34 H34 119.6
C33 C34 H34 119.6
Ru1 C34 H34 131.1
C34 C35 C30 120.6(6)
C34 C35 Ru1 71.2(3)
C30 C35 Ru1 71.3(3)
C34 C35 H35 119.7
C30 C35 H35 119.7
Ru1 C35 H35 130.5
C30 C36 H36A 109.5
C30 C36 H36B 109.5
H36A C36 H36B 109.5
C30 C36 H36C 109.5
H36A C36 H36C 109.5
H36B C36 H36C 109.5
C33 C37 C39 114.2(7)
C33 C37 C38 108.9(7)
C39 C37 C38 111.6(8)
C33 C37 H37 107.2
C39 C37 H37 107.2
C38 C37 H37 107.2
C37 C38 H38A 109.5
C37 C38 H38B 109.5
H38A C38 H38B 109.5
C37 C38 H38C 109.5
H38A C38 H38C 109.5
H38B C38 H38C 109.5
C37 C39 H39A 109.5
C37 C39 H39B 109.5
H39A C39 H39B 109.5
C37 C39 H39C 109.5
H39A C39 H39C 109.5
H39B C39 H39C 109.5

loop_
_geom_bond_atom_site_label_1
_geom_bond_atom_site_label_2
_geom_bond_distance
Ru1 O1 2.068(4)
Ru1 N3 2.130(5)
Ru1 C32 2.152(6)
Ru1 C31 2.178(7)
Ru1 C33 2.184(6)
Ru1 C34 2.188(6)
Ru1 C35 2.193(6)
Ru1 C30 2.199(6)
Ru1 Cl1 2.4122(16)
O1 C1 1.268(7)
N1 C1 1.359(8)
N1 N2 1.399(8)
N1 C2 1.418(8)
N2 C8 1.311(9)
N3 C11 1.295(8)
N3 C24 1.444(9)
C1 C10 1.419(8)
C2 C3 1.385(11)
C2 C7 1.388(10)
C3 C4 1.396(11)
C3 H3 0.9300
C4 C5 1.359(14)
C4 H4 0.9300
C5 C6 1.370(15)
C5 H5 0.9300
C6 C7 1.391(13)
C6 H6 0.9300
C7 H7 0.9300
C8 C10 1.429(9)
C8 C9 1.497(9)
C9 H9A 0.9600
C9 H9B 0.9600
C9 H9C 0.9600
C10 C11 1.431(9)
C11 C12 1.497(7)
C12 C13 1.377(9)
C12 C17 1.378(9)
C13 C14 1.382(9)
C13 H13 0.9300
C14 C15 1.384(9)
C14 H14 0.9300
C15 C16 1.387(9)
C15 C18 1.498(8)
C16 C17 1.400(9)
C16 H16 0.9300
C17 H17 0.9300
C18 C23 1.376(10)
C18 C19 1.407(10)
C19 C20 1.390(11)
C19 H19 0.9300
C20 C21 1.370(14)
C20 H20 0.9300
C21 C22 1.378(14)
C21 H21 0.9300
C22 C23 1.385(11)
C22 H22 0.9300
C23 H23 0.9300
C24 C25 1.366(12)
C24 C29 1.393(12)
C25 C26 1.396(14)
C25 H25 0.9300
C26 C27 1.386(19)
C26 H26 0.9300
C27 C28 1.379(19)
C27 H27 0.9300
C28 C29 1.372(13)
C28 H28 0.9300
C29 H29 0.9300
C30 C31 1.376(10)
C30 C35 1.426(10)
C30 C36 1.506(10)
C31 C32 1.408(10)
C31 H31 0.9300
C32 C33 1.406(9)
C32 H32 0.9300
C33 C34 1.452(9)
C33 C37 1.504(10)
C34 C35 1.395(10)
C34 H34 0.9300
C35 H35 0.9300
C36 H36A 0.9600
C36 H36B 0.9600
C36 H36C 0.9600
C37 C39 1.513(13)
C37 C38 1.537(12)
C37 H37 0.9800
C38 H38A 0.9600
C38 H38B 0.9600
C38 H38C 0.9600
C39 H39A 0.9600
C39 H39B 0.9600
C39 H39C 0.9600

loop_
_geom_torsion_atom_site_label_1
_geom_torsion_atom_site_label_2
_geom_torsion_atom_site_label_3
_geom_torsion_atom_site_label_4
_geom_torsion
N3 Ru1 O1 C1 14.4(5)
C32 Ru1 O1 C1 108.9(5)
C31 Ru1 O1 C1 116.4(6)
C33 Ru1 O1 C1 133.1(5)
C34 Ru1 O1 C1 171.9(5)
C35 Ru1 O1 C1 -160.1(5)
C30 Ru1 O1 C1 -154.9(5)
Cl1 Ru1 O1 C1 -70.2(5)
C1 N1 N2 C8 0.3(7)
C2 N1 N2 C8 -176.0(5)
O1 Ru1 N3 C11 -8.3(5)
C32 Ru1 N3 C11 -127.6(5)
C31 Ru1 N3 C11 -165.7(6)
C33 Ru1 N3 C11 -96.3(6)
C34 Ru1 N3 C11 -85.4(8)
C35 Ru1 N3 C11 156.9(6)
C30 Ru1 N3 C11 165.4(5)
Cl1 Ru1 N3 C11 76.9(5)
O1 Ru1 N3 C24 172.7(5)
C32 Ru1 N3 C24 53.4(5)
C31 Ru1 N3 C24 15.3(5)
C33 Ru1 N3 C24 84.7(5)
C34 Ru1 N3 C24 95.7(7)
C35 Ru1 N3 C24 -22.1(9)
C30 Ru1 N3 C24 -13.6(5)
Cl1 Ru1 N3 C24 -102.1(5)
Ru1 O1 C1 N1 167.6(4)
Ru1 O1 C1 C10 -15.6(9)
N2 N1 C1 O1 177.1(5)
C2 N1 C1 O1 -7.1(9)
N2 N1 C1 C10 -0.4(6)
C2 N1 C1 C10 175.5(6)
C1 N1 C2 C3 -13.4(10)
N2 N1 C2 C3 162.2(6)
C1 N1 C2 C7 168.4(7)
N2 N1 C2 C7 -16.0(9)
C7 C2 C3 C4 -2.1(11)
N1 C2 C3 C4 179.7(7)
C2 C3 C4 C5 1.6(13)
C3 C4 C5 C6 -0.3(14)
C4 C5 C6 C7 -0.7(15)
C3 C2 C7 C6 1.2(11)
N1 C2 C7 C6 179.4(7)
C5 C6 C7 C2 0.2(14)
N1 N2 C8 C10 -0.1(7)
N1 N2 C8 C9 176.3(6)
O1 C1 C10 C8 -176.8(6)
N1 C1 C10 C8 0.3(6)
O1 C1 C10 C11 3.9(10)
N1 C1 C10 C11 -179.0(5)
N2 C8 C10 C1 -0.1(7)
C9 C8 C10 C1 -175.9(7)
N2 C8 C10 C11 179.1(6)
C9 C8 C10 C11 3.2(11)
C24 N3 C11 C10 -180.0(6)
Ru1 N3 C11 C10 1.1(9)
C24 N3 C11 C12 0.2(9)
Ru1 N3 C11 C12 -178.7(4)
C1 C10 C11 N3 4.3(9)
C8 C10 C11 N3 -174.8(6)
C1 C10 C11 C12 -175.9(5)
C8 C10 C11 C12 5.0(9)
N3 C11 C12 C13 86.4(8)
C10 C11 C12 C13 -93.4(8)
N3 C11 C12 C17 -89.1(8)
C10 C11 C12 C17 91.1(7)
C17 C12 C13 C14 0.5(11)
C11 C12 C13 C14 -175.0(7)
C12 C13 C14 C15 1.4(12)
C13 C14 C15 C16 -2.1(11)
C13 C14 C15 C18 174.8(7)
C14 C15 C16 C17 1.0(11)
C18 C15 C16 C17 -176.0(6)
C13 C12 C17 C16 -1.7(11)
C11 C12 C17 C16 174.0(6)
C15 C16 C17 C12 0.9(11)
C14 C15 C18 C23 157.0(7)
C16 C15 C18 C23 -26.1(10)
C14 C15 C18 C19 -25.5(10)
C16 C15 C18 C19 151.3(7)
C23 C18 C19 C20 0.1(11)
C15 C18 C19 C20 -177.4(6)
C18 C19 C20 C21 -0.7(12)
C19 C20 C21 C22 0.7(13)
C20 C21 C22 C23 -0.1(14)
C19 C18 C23 C22 0.5(11)
C15 C18 C23 C22 178.0(7)
C21 C22 C23 C18 -0.5(13)
C11 N3 C24 C25 -102.0(8)
Ru1 N3 C24 C25 77.1(7)
C11 N3 C24 C29 83.0(8)
Ru1 N3 C24 C29 -97.9(6)
C29 C24 C25 C26 2.4(11)
N3 C24 C25 C26 -172.5(7)
C24 C25 C26 C27 -0.9(13)
C25 C26 C27 C28 -1.0(15)
C26 C27 C28 C29 1.4(14)
C27 C28 C29 C24 0.0(12)
C25 C24 C29 C28 -2.0(11)
N3 C24 C29 C28 172.8(7)
O1 Ru1 C30 C31 -139.2(5)
N3 Ru1 C30 C31 53.5(5)
C32 Ru1 C30 C31 -28.6(4)
C33 Ru1 C30 C31 -65.2(4)
C34 Ru1 C30 C31 -103.0(4)
C35 Ru1 C30 C31 -131.3(6)
Cl1 Ru1 C30 C31 137.9(4)
O1 Ru1 C30 C35 -7.9(7)
N3 Ru1 C30 C35 -175.2(4)
C32 Ru1 C30 C35 102.8(4)
C31 Ru1 C30 C35 131.3(6)
C33 Ru1 C30 C35 66.2(4)
C34 Ru1 C30 C35 28.4(4)
Cl1 Ru1 C30 C35 -90.8(4)
O1 Ru1 C30 C36 106.2(7)
N3 Ru1 C30 C36 -61.1(7)
C32 Ru1 C30 C36 -143.2(7)
C31 Ru1 C30 C36 -114.6(8)
C33 Ru1 C30 C36 -179.8(7)
C34 Ru1 C30 C36 142.4(7)
C35 Ru1 C30 C36 114.0(8)
Cl1 Ru1 C30 C36 23.3(7)
C35 C30 C31 C32 -1.7(10)
C36 C30 C31 C32 176.1(6)
Ru1 C30 C31 C32 52.3(5)
C35 C30 C31 Ru1 -54.0(5)
C36 C30 C31 Ru1 123.7(6)
O1 Ru1 C31 C30 123.4(6)
N3 Ru1 C31 C30 -136.5(4)
C32 Ru1 C31 C30 134.0(6)
C33 Ru1 C31 C30 105.4(4)
C34 Ru1 C31 C30 66.6(4)
C35 Ru1 C31 C30 30.1(4)
Cl1 Ru1 C31 C30 -49.2(4)
O1 Ru1 C31 C32 -10.6(7)
N3 Ru1 C31 C32 89.5(4)
C33 Ru1 C31 C32 -28.6(4)
C34 Ru1 C31 C32 -67.4(4)
C35 Ru1 C31 C32 -103.9(4)
C30 Ru1 C31 C32 -134.0(6)
Cl1 Ru1 C31 C32 176.8(3)
C30 C31 C32 C33 1.3(9)
Ru1 C31 C32 C33 54.8(5)
C30 C31 C32 Ru1 -53.4(6)
O1 Ru1 C32 C33 41.9(4)
N3 Ru1 C32 C33 131.9(4)
C31 Ru1 C32 C33 -133.3(5)
C34 Ru1 C32 C33 -31.5(4)
C35 Ru1 C32 C33 -68.2(4)
C30 Ru1 C32 C33 -105.7(4)
Cl1 Ru1 C32 C33 -140.2(4)
O1 Ru1 C32 C31 175.3(3)
N3 Ru1 C32 C31 -94.7(4)
C33 Ru1 C32 C31 133.3(5)
C34 Ru1 C32 C31 101.8(4)
C35 Ru1 C32 C31 65.1(4)
C30 Ru1 C32 C31 27.6(4)
Cl1 Ru1 C32 C31 -6.8(6)
C31 C32 C33 C34 0.2(8)
Ru1 C32 C33 C34 54.8(5)
C31 C32 C33 C37 -175.5(6)
Ru1 C32 C33 C37 -120.9(6)
C31 C32 C33 Ru1 -54.6(5)
O1 Ru1 C33 C32 -144.4(4)
N3 Ru1 C33 C32 -57.6(4)
C31 Ru1 C33 C32 28.7(4)
C34 Ru1 C33 C32 129.2(6)
C35 Ru1 C33 C32 101.3(4)
C30 Ru1 C33 C32 64.3(4)
Cl1 Ru1 C33 C32 139.2(4)
O1 Ru1 C33 C34 86.4(4)
N3 Ru1 C33 C34 173.2(3)
C32 Ru1 C33 C34 -129.2(6)
C31 Ru1 C33 C34 -100.5(4)
C35 Ru1 C33 C34 -27.9(4)
C30 Ru1 C33 C34 -65.0(4)
Cl1 Ru1 C33 C34 10.0(7)
O1 Ru1 C33 C37 -25.4(6)
N3 Ru1 C33 C37 61.4(6)
C32 Ru1 C33 C37 119.0(7)
C31 Ru1 C33 C37 147.7(7)
C34 Ru1 C33 C37 -111.8(7)
C35 Ru1 C33 C37 -139.7(7)
C30 Ru1 C33 C37 -176.7(6)
Cl1 Ru1 C33 C37 -101.8(7)
C32 C33 C34 C35 -1.3(8)
C37 C33 C34 C35 174.7(6)
Ru1 C33 C34 C35 53.1(5)
C32 C33 C34 Ru1 -54.3(5)
C37 C33 C34 Ru1 121.6(6)
O1 Ru1 C34 C35 133.9(4)
N3 Ru1 C34 C35 -149.1(5)
C32 Ru1 C34 C35 -102.9(4)
C31 Ru1 C34 C35 -65.2(4)
C33 Ru1 C34 C35 -133.7(6)
C30 Ru1 C34 C35 -28.9(4)
Cl1 Ru1 C34 C35 50.9(4)
O1 Ru1 C34 C33 -92.4(4)
N3 Ru1 C34 C33 -15.4(8)
C32 Ru1 C34 C33 30.8(4)
C31 Ru1 C34 C33 68.5(4)
C35 Ru1 C34 C33 133.7(6)
C30 Ru1 C34 C33 104.7(4)
Cl1 Ru1 C34 C33 -175.4(3)
C33 C34 C35 C30 0.9(9)
Ru1 C34 C35 C30 53.5(5)
C33 C34 C35 Ru1 -52.6(5)
C31 C30 C35 C34 0.6(9)
C36 C30 C35 C34 -177.2(6)
Ru1 C30 C35 C34 -53.4(5)
C31 C30 C35 Ru1 54.0(5)
C36 C30 C35 Ru1 -123.7(6)
O1 Ru1 C35 C34 -51.1(4)
N3 Ru1 C35 C34 144.9(6)
C32 Ru1 C35 C34 66.7(4)
C31 Ru1 C35 C34 104.0(4)
C33 Ru1 C35 C34 29.1(4)
C30 Ru1 C35 C34 133.1(6)
Cl1 Ru1 C35 C34 -136.5(4)
O1 Ru1 C35 C30 175.8(4)
N3 Ru1 C35 C30 11.8(9)
C32 Ru1 C35 C30 -66.4(4)
C31 Ru1 C35 C30 -29.1(4)
C33 Ru1 C35 C30 -104.1(4)
C34 Ru1 C35 C30 -133.1(6)
Cl1 Ru1 C35 C30 90.4(4)
C32 C33 C37 C39 20.1(11)
C34 C33 C37 C39 -155.5(7)
Ru1 C33 C37 C39 -69.3(9)
C32 C33 C37 C38 -105.5(8)
C34 C33 C37 C38 78.9(8)
Ru1 C33 C37 C38 165.1(6)
